data_4341212
loop_
_publ_author_name
'Zhang, Sheng'
'Yang, Yang'
'Xia, Zheng-Qiang'
'Liu, Xiang-Yu'
'Yang, Qi'
'Wei, Qing'
'Xie, Gang'
'Chen, San-Ping'
'Gao, Sheng-Li'

_publ_section_title
;
 Eu-MOFs with 2-(4-Carboxyphenyl)imidazo[4,5-f]-1,10-phenanthroline and
 Ditopic Carboxylates as Coligands: Synthesis, Structure, High
 Thermostability, and Luminescence Properties.
;
_journal_issue 20
_journal_name_full 'Inorganic chemistry'
_journal_page_first 10952
_journal_page_last 10963
_journal_paper_doi 10.1021/ic501253c
_journal_volume 53
_journal_year 2014
_chemical_formula_moiety 'C28 H13 Br2 Eu N4 O6'
_chemical_formula_sum 'C28 H13 Br2 Eu N4 O6'
_chemical_formula_weight 813.20
_chemical_name_systematic
; 
 ? 
;
_space_group_IT_number 14
_symmetry_cell_setting monoclinic
_symmetry_space_group_name_Hall '-P 2yn'
_symmetry_space_group_name_H-M 'P 1 21/n 1'
_atom_sites_solution_hydrogens geom
_atom_sites_solution_primary direct
_atom_sites_solution_secondary difmap
_audit_creation_method SHELXL-97
_cell_angle_alpha 90.00
_cell_angle_beta 104.6890(10)
_cell_angle_gamma 90.00
_cell_formula_units_Z 4
_cell_length_a 10.0700(7)
_cell_length_b 23.4076(16)
_cell_length_c 11.5729(8)
_cell_measurement_reflns_used 2618
_cell_measurement_temperature 296(2)
_cell_measurement_theta_max 22.27
_cell_measurement_theta_min 2.26
_cell_volume 2638.7(3)
_computing_structure_refinement 'SHELXL-97 (Sheldrick, 1997)'
_computing_structure_solution 'SHELXS-97 (Sheldrick, 1990)'
_diffrn_ambient_temperature 296(2)
_diffrn_measured_fraction_theta_full 0.997
_diffrn_measured_fraction_theta_max 0.997
_diffrn_measurement_device_type 'Bruker APEX-II CCD'
_diffrn_measurement_method '\f and \w scans'
_diffrn_radiation_monochromator graphite
_diffrn_radiation_source 'fine-focus sealed tube'
_diffrn_radiation_type MoK\a
_diffrn_radiation_wavelength 0.71073
_diffrn_reflns_av_R_equivalents 0.0452
_diffrn_reflns_av_sigmaI/netI 0.0556
_diffrn_reflns_limit_h_max 12
_diffrn_reflns_limit_h_min -12
_diffrn_reflns_limit_k_max 27
_diffrn_reflns_limit_k_min -28
_diffrn_reflns_limit_l_max 7
_diffrn_reflns_limit_l_min -14
_diffrn_reflns_number 14099
_diffrn_reflns_theta_full 25.91
_diffrn_reflns_theta_max 25.91
_diffrn_reflns_theta_min 1.74
_diffrn_standards_number 0
_exptl_absorpt_coefficient_mu 5.458
_exptl_absorpt_correction_T_max 0.519
_exptl_absorpt_correction_T_min 0.264
_exptl_absorpt_correction_type multi-scan
_exptl_crystal_colour brown
_exptl_crystal_density_diffrn 2.047
_exptl_crystal_density_method 'not measured'
_exptl_crystal_description block
_exptl_crystal_F_000 1560
_exptl_crystal_size_max 0.26
_exptl_crystal_size_mid 0.26
_exptl_crystal_size_min 0.12
_refine_diff_density_max 0.941
_refine_diff_density_min -1.358
_refine_diff_density_rms 0.198
_refine_ls_extinction_method none
_refine_ls_goodness_of_fit_ref 1.017
_refine_ls_hydrogen_treatment constr
_refine_ls_matrix_type full
_refine_ls_number_parameters 370
_refine_ls_number_reflns 5122
_refine_ls_number_restraints 0
_refine_ls_restrained_S_all 1.017
_refine_ls_R_factor_all 0.0646
_refine_ls_R_factor_gt 0.0412
_refine_ls_shift/su_max 0.001
_refine_ls_shift/su_mean 0.000
_refine_ls_structure_factor_coef Fsqd
_refine_ls_weighting_details 'calc w=1/[\s^2^(Fo^2^)+(0.0860P)^2^+0.2600P] where P=(Fo^2^+2Fc^2^)/3'
_refine_ls_weighting_scheme calc
_refine_ls_wR_factor_gt 0.1143
_refine_ls_wR_factor_ref 0.1433
_reflns_number_gt 3800
_reflns_number_total 5122
_reflns_threshold_expression >2sigma(I)
_cod_data_source_file ic501253c_si_003.cif
_cod_data_source_block xb6393_0m
_cod_depositor_comments
;
The following automatic conversions were performed:

'_symmetry_cell_setting' value 'Monoclinic' changed to 'monoclinic'
according to
/home/saulius/struct/COD-crude-data--automatic-downloads/rss-feeds/ACS/lib/dictionaries/cif_core.dic
dictionary named 'cif_core.dic' version 2.4.2 from 2011-04-26.

Automatic conversion script
Id: cif_fix_values 2827 2014-09-09 07:05:25Z andrius 

 Adding full bibliography for 4341208--4341212.cif.
;
_cod_original_sg_symbol_H-M 'P2(1)/n  '
_cod_database_code 4341212

loop_
_symmetry_equiv_pos_as_xyz
'x, y, z'
'-x+1/2, y+1/2, -z+1/2'
'-x, -y, -z'
'x-1/2, -y-1/2, z-1/2'

loop_
_atom_site_label
_atom_site_type_symbol
_atom_site_fract_x
_atom_site_fract_y
_atom_site_fract_z
_atom_site_U_iso_or_equiv
_atom_site_adp_type
_atom_site_occupancy
_atom_site_symmetry_multiplicity
_atom_site_calc_flag
_atom_site_refinement_flags
Eu1 Eu -0.02048(3) 0.897884(15) 0.09878(3) 0.02694(14) Uani 1 1 d .
Br1 Br -0.30550(10) 1.08813(7) 0.45601(9) 0.0806(4) Uani 1 1 d .
Br2 Br 0.29345(9) 1.05044(5) 0.34589(8) 0.0569(3) Uani 1 1 d .
C1 C 0.2578(7) 0.8096(3) 0.1763(7) 0.0344(17) Uani 1 1 d .
C2 C 0.3384(7) 0.7612(3) 0.2235(8) 0.0388(18) Uani 1 1 d .
C3 C 0.2768(9) 0.7085(4) 0.2222(9) 0.055(2) Uani 1 1 d .
H3 H 0.3287 0.6759 0.2478 0.066 Uiso 1 1 calc R
C4 C 0.1321(8) 0.7056(4) 0.1806(10) 0.061(3) Uani 1 1 d .
H4 H 0.0859 0.6713 0.1821 0.073 Uiso 1 1 calc R
C5 C 0.0611(8) 0.7548(4) 0.1377(9) 0.054(2) Uani 1 1 d .
H5 H -0.0331 0.7516 0.1055 0.064 Uiso 1 1 calc R
C6 C 0.4811(8) 0.7701(3) 0.2647(7) 0.042(2) Uani 1 1 d .
C7 C 0.5417(7) 0.8220(3) 0.2588(7) 0.0350(17) Uani 1 1 d .
C8 C 0.4649(8) 0.8716(3) 0.2102(7) 0.0336(17) Uani 1 1 d .
C9 C 0.3235(7) 0.8642(3) 0.1692(6) 0.0292(16) Uani 1 1 d .
C10 C 0.5236(8) 0.9248(4) 0.1937(7) 0.045(2) Uani 1 1 d .
H10 H 0.6179 0.9309 0.2174 0.053 Uiso 1 1 calc R
C11 C 0.4328(8) 0.9680(4) 0.1397(8) 0.048(2) Uani 1 1 d .
H11 H 0.4663 1.0041 0.1288 0.058 Uiso 1 1 calc R
C12 C 0.2976(7) 0.9577(3) 0.1037(7) 0.0371(18) Uani 1 1 d .
H12 H 0.2409 0.9873 0.0669 0.045 Uiso 1 1 calc R
C13 C 0.6971(8) 0.7568(3) 0.3297(8) 0.042(2) Uani 1 1 d .
C14 C -0.6690(8) 0.7704(3) -0.1231(8) 0.0413(19) Uani 1 1 d .
C15 C -0.5523(8) 0.7396(4) -0.0707(9) 0.060(3) Uani 1 1 d .
H15 H -0.5577 0.7002 -0.0626 0.071 Uiso 1 1 calc R
C16 C -0.4272(9) 0.7669(4) -0.0303(9) 0.058(3) Uani 1 1 d .
H16 H -0.3490 0.7456 0.0032 0.070 Uiso 1 1 calc R
C17 C -0.4174(7) 0.8254(3) -0.0393(7) 0.0374(18) Uani 1 1 d .
C18 C -0.5370(8) 0.8557(4) -0.0878(8) 0.051(2) Uani 1 1 d .
H18 H -0.5331 0.8953 -0.0922 0.061 Uiso 1 1 calc R
C19 C -0.6601(8) 0.8290(3) -0.1292(8) 0.052(2) Uani 1 1 d .
H19 H -0.7384 0.8504 -0.1618 0.062 Uiso 1 1 calc R
C20 C -0.2821(7) 0.8535(3) 0.0043(7) 0.0336(17) Uani 1 1 d .
C21 C -0.1286(8) 1.0759(4) 0.4352(6) 0.0364(18) Uani 1 1 d .
C22 C -0.0058(8) 1.0809(3) 0.5261(6) 0.0331(17) Uani 1 1 d .
C23 C 0.1181(7) 1.0730(3) 0.4956(6) 0.0329(17) Uani 1 1 d .
H23 H 0.1998 1.0755 0.5548 0.039 Uiso 1 1 calc R
C24 C 0.1224(7) 1.0615(3) 0.3797(6) 0.0334(17) Uani 1 1 d .
C25 C 0.0004(8) 1.0553(3) 0.2907(6) 0.0315(16) Uani 1 1 d .
C26 C -0.1233(8) 1.0627(3) 0.3193(6) 0.0351(17) Uani 1 1 d .
H26 H -0.2047 1.0587 0.2601 0.042 Uiso 1 1 calc R
C27 C 0.0014(7) 1.0444(3) 0.1609(6) 0.0323(16) Uani 1 1 d .
C28 C 0.0001(8) 0.9064(3) 0.3468(7) 0.0355(18) Uani 1 1 d .
N1 N 0.1156(6) 0.8060(3) 0.1387(6) 0.0370(15) Uani 1 1 d .
N2 N 0.2396(6) 0.9087(3) 0.1168(5) 0.0332(14) Uani 1 1 d .
N3 N 0.6803(6) 0.8133(3) 0.3008(6) 0.0372(15) Uani 1 1 d .
H3A H 0.7439 0.8385 0.3076 0.045 Uiso 1 1 calc R
N4 N 0.5807(6) 0.7289(3) 0.3089(7) 0.0471(18) Uani 1 1 d .
O1 O -0.0324(6) 0.9958(2) 0.1221(4) 0.0470(15) Uani 1 1 d .
O2 O 0.0260(6) 1.0848(2) 0.1017(4) 0.0433(14) Uani 1 1 d .
O3 O 0.1058(5) 0.9096(3) 0.3074(5) 0.0492(16) Uani 1 1 d .
O4 O -0.1171(5) 0.8939(2) 0.2771(4) 0.0402(14) Uani 1 1 d .
O5 O -0.1794(5) 0.8229(2) 0.0391(5) 0.0518(16) Uani 1 1 d .
O6 O -0.2735(5) 0.9076(2) 0.0070(5) 0.0434(14) Uani 1 1 d .

loop_
_atom_site_aniso_label
_atom_site_aniso_U_11
_atom_site_aniso_U_22
_atom_site_aniso_U_33
_atom_site_aniso_U_23
_atom_site_aniso_U_13
_atom_site_aniso_U_12
Eu1 0.0228(2) 0.0316(2) 0.0249(2) -0.00082(15) 0.00328(14) -0.00056(15)
Br1 0.0361(5) 0.1598(12) 0.0450(6) -0.0011(6) 0.0087(4) 0.0133(6)
Br2 0.0455(5) 0.0755(7) 0.0532(5) -0.0082(5) 0.0192(4) 0.0021(5)
C1 0.034(4) 0.034(4) 0.035(4) 0.004(3) 0.007(3) 0.003(3)
C2 0.025(4) 0.034(4) 0.056(5) 0.008(4) 0.007(4) 0.001(3)
C3 0.051(5) 0.032(5) 0.077(7) 0.010(4) 0.006(5) 0.005(4)
C4 0.029(4) 0.039(5) 0.107(8) 0.008(5) 0.004(5) -0.005(4)
C5 0.026(4) 0.041(5) 0.091(7) 0.011(5) 0.009(4) -0.005(4)
C6 0.028(4) 0.042(5) 0.048(5) 0.011(4) -0.002(4) 0.003(3)
C7 0.028(4) 0.034(4) 0.041(4) 0.003(3) 0.005(3) 0.005(3)
C8 0.034(4) 0.027(4) 0.037(4) -0.002(3) 0.003(3) -0.002(3)
C9 0.020(3) 0.027(4) 0.040(4) 0.002(3) 0.006(3) 0.007(3)
C10 0.034(4) 0.047(5) 0.052(5) -0.002(4) 0.009(4) 0.002(4)
C11 0.043(5) 0.032(4) 0.071(6) 0.002(4) 0.019(5) -0.003(4)
C12 0.028(4) 0.033(4) 0.053(5) 0.007(4) 0.015(4) 0.001(3)
C13 0.026(4) 0.040(5) 0.060(5) 0.008(4) 0.008(4) 0.003(3)
C14 0.035(4) 0.035(4) 0.052(5) -0.012(4) 0.007(4) -0.006(3)
C15 0.031(5) 0.034(5) 0.106(8) -0.009(5) 0.005(5) -0.003(4)
C16 0.039(5) 0.041(5) 0.085(7) -0.006(5) -0.003(5) -0.003(4)
C17 0.026(4) 0.038(4) 0.042(4) -0.001(4) -0.004(3) -0.005(3)
C18 0.036(5) 0.035(5) 0.078(6) 0.002(4) 0.006(4) -0.006(4)
C19 0.023(4) 0.043(5) 0.076(6) -0.006(5) -0.013(4) 0.007(4)
C20 0.023(4) 0.040(5) 0.036(4) -0.007(3) 0.005(3) -0.005(3)
C21 0.029(4) 0.050(5) 0.029(4) 0.002(4) 0.005(3) 0.003(4)
C22 0.037(4) 0.035(4) 0.027(4) 0.002(3) 0.005(3) 0.000(3)
C23 0.027(4) 0.036(4) 0.032(4) 0.000(3) 0.002(3) 0.005(3)
C24 0.029(4) 0.040(4) 0.033(4) -0.005(3) 0.012(3) -0.006(3)
C25 0.047(5) 0.020(3) 0.027(4) -0.002(3) 0.008(3) 0.005(3)
C26 0.034(4) 0.040(4) 0.029(4) 0.003(3) 0.004(3) -0.004(3)
C27 0.037(4) 0.032(4) 0.028(4) 0.000(3) 0.008(3) -0.001(3)
C28 0.047(5) 0.027(4) 0.029(4) -0.001(3) 0.003(4) -0.004(3)
N1 0.023(3) 0.035(3) 0.049(4) -0.002(3) 0.003(3) -0.003(3)
N2 0.036(4) 0.036(4) 0.028(3) 0.003(3) 0.008(3) 0.008(3)
N3 0.019(3) 0.033(3) 0.057(4) 0.003(3) 0.004(3) 0.000(3)
N4 0.031(4) 0.033(4) 0.074(5) 0.005(4) 0.008(3) 0.002(3)
O1 0.075(4) 0.035(3) 0.031(3) -0.006(2) 0.013(3) -0.003(3)
O2 0.058(4) 0.043(3) 0.031(3) 0.001(3) 0.016(3) -0.007(3)
O3 0.026(3) 0.089(5) 0.033(3) -0.009(3) 0.010(2) -0.010(3)
O4 0.037(3) 0.059(4) 0.025(3) -0.001(2) 0.008(2) -0.013(3)
O5 0.029(3) 0.040(3) 0.076(4) -0.008(3) -0.008(3) 0.004(3)
O6 0.031(3) 0.035(3) 0.060(4) 0.003(3) 0.002(3) -0.005(2)

loop_
_atom_type_symbol
_atom_type_description
_atom_type_scat_dispersion_real
_atom_type_scat_dispersion_imag
_atom_type_scat_source
C C 0.0033 0.0016 'International Tables Vol C Tables 4.2.6.8 and 6.1.1.4'
H H 0.0000 0.0000 'International Tables Vol C Tables 4.2.6.8 and 6.1.1.4'
N N 0.0061 0.0033 'International Tables Vol C Tables 4.2.6.8 and 6.1.1.4'
O O 0.0106 0.0060 'International Tables Vol C Tables 4.2.6.8 and 6.1.1.4'
Eu Eu -0.1578 3.6682 'International Tables Vol C Tables 4.2.6.8 and 6.1.1.4'
Br Br -0.2901 2.4595 'International Tables Vol C Tables 4.2.6.8 and 6.1.1.4'

loop_
_geom_angle_atom_site_label_1
_geom_angle_atom_site_label_2
_geom_angle_atom_site_label_3
_geom_angle
_geom_angle_site_symmetry_1
_geom_angle_site_symmetry_3
O1 Eu1 O2 87.44(19) . 3_575
O1 Eu1 O5 136.1(2) . .
O2 Eu1 O5 89.7(2) 3_575 .
O1 Eu1 O3 78.6(2) . .
O2 Eu1 O3 146.67(19) 3_575 .
O5 Eu1 O3 121.2(2) . .
O1 Eu1 O4 84.12(18) . .
O2 Eu1 O4 155.4(2) 3_575 .
O5 Eu1 O4 80.60(19) . .
O3 Eu1 O4 53.22(17) . .
O1 Eu1 O6 83.23(18) . .
O2 Eu1 O6 78.4(2) 3_575 .
O5 Eu1 O6 53.34(17) . .
O3 Eu1 O6 128.78(19) . .
O4 Eu1 O6 77.69(19) . .
O1 Eu1 N1 149.60(19) . .
O2 Eu1 N1 101.8(2) 3_575 .
O5 Eu1 N1 73.53(19) . .
O3 Eu1 N1 78.1(2) . .
O4 Eu1 N1 97.1(2) . .
O6 Eu1 N1 126.84(17) . .
O1 Eu1 N2 88.6(2) . .
O2 Eu1 N2 80.4(2) 3_575 .
O5 Eu1 N2 134.00(19) . .
O3 Eu1 N2 69.30(18) . .
O4 Eu1 N2 122.40(18) . .
O6 Eu1 N2 157.48(19) . .
N1 Eu1 N2 65.01(19) . .
N1 C1 C2 121.1(7) . .
N1 C1 C9 118.9(6) . .
C2 C1 C9 120.0(6) . .
C3 C2 C6 123.5(7) . .
C3 C2 C1 119.8(7) . .
C6 C2 C1 116.6(7) . .
C2 C3 C4 117.9(7) . .
C2 C3 H3 121.1 . .
C4 C3 H3 121.1 . .
C5 C4 C3 118.5(8) . .
C5 C4 H4 120.7 . .
C3 C4 H4 120.7 . .
N1 C5 C4 125.4(8) . .
N1 C5 H5 117.3 . .
C4 C5 H5 117.3 . .
C7 C6 N4 110.1(6) . .
C7 C6 C2 122.8(7) . .
N4 C6 C2 126.9(7) . .
C6 C7 N3 106.1(6) . .
C6 C7 C8 122.5(7) . .
N3 C7 C8 131.3(7) . .
C9 C8 C10 119.3(7) . .
C9 C8 C7 116.0(6) . .
C10 C8 C7 124.5(7) . .
N2 C9 C8 121.1(6) . .
N2 C9 C1 116.9(6) . .
C8 C9 C1 122.0(6) . .
C11 C10 C8 116.7(7) . .
C11 C10 H10 121.7 . .
C8 C10 H10 121.7 . .
C12 C11 C10 120.3(8) . .
C12 C11 H11 119.8 . .
C10 C11 H11 119.8 . .
N2 C12 C11 124.6(7) . .
N2 C12 H12 117.7 . .
C11 C12 H12 117.7 . .
N4 C13 N3 112.9(7) . .
N4 C13 C14 123.2(7) . 4_776
N3 C13 C14 123.9(7) . 4_776
C19 C14 C15 118.8(7) . .
C19 C14 C13 118.7(8) . 4_475
C15 C14 C13 122.5(7) . 4_475
C14 C15 C16 120.5(8) . .
C14 C15 H15 119.7 . .
C16 C15 H15 119.7 . .
C17 C16 C15 120.7(8) . .
C17 C16 H16 119.7 . .
C15 C16 H16 119.7 . .
C16 C17 C18 117.8(7) . .
C16 C17 C20 119.5(7) . .
C18 C17 C20 122.7(7) . .
C19 C18 C17 121.8(8) . .
C19 C18 H18 119.1 . .
C17 C18 H18 119.1 . .
C18 C19 C14 120.3(8) . .
C18 C19 H19 119.8 . .
C14 C19 H19 119.8 . .
O5 C20 O6 121.6(7) . .
O5 C20 C17 118.3(7) . .
O6 C20 C17 120.1(7) . .
C26 C21 C22 119.9(7) . .
C26 C21 Br1 115.3(5) . .
C22 C21 Br1 124.9(6) . .
C23 C22 C21 118.2(7) . .
C23 C22 C28 117.7(7) . 3_576
C21 C22 C28 124.1(7) . 3_576
C24 C23 C22 121.6(7) . .
C24 C23 H23 119.2 . .
C22 C23 H23 119.2 . .
C23 C24 C25 119.9(7) . .
C23 C24 Br2 119.1(5) . .
C25 C24 Br2 120.9(5) . .
C26 C25 C24 119.3(6) . .
C26 C25 C27 119.3(7) . .
C24 C25 C27 121.3(7) . .
C25 C26 C21 121.1(7) . .
C25 C26 H26 119.4 . .
C21 C26 H26 119.4 . .
O2 C27 O1 125.5(7) . .
O2 C27 C25 118.3(6) . .
O1 C27 C25 116.0(6) . .
O3 C28 O4 120.8(7) . .
O3 C28 C22 121.4(7) . 3_576
O4 C28 C22 117.8(7) . 3_576
C5 N1 C1 116.8(6) . .
C5 N1 Eu1 124.5(5) . .
C1 N1 Eu1 118.3(5) . .
C12 N2 C9 118.0(6) . .
C12 N2 Eu1 123.2(5) . .
C9 N2 Eu1 117.1(5) . .
C13 N3 C7 106.4(6) . .
C13 N3 H3A 126.8 . .
C7 N3 H3A 126.8 . .
C13 N4 C6 104.5(7) . .
C27 O1 Eu1 159.2(5) . .
C27 O2 Eu1 136.7(5) . 3_575
C28 O3 Eu1 94.3(5) . .
C28 O4 Eu1 91.3(4) . .
C20 O5 Eu1 96.5(5) . .
C20 O6 Eu1 88.6(4) . .

loop_
_geom_bond_atom_site_label_1
_geom_bond_atom_site_label_2
_geom_bond_distance
_geom_bond_site_symmetry_2
Eu1 O1 2.314(5) .
Eu1 O2 2.343(5) 3_575
Eu1 O5 2.357(5) .
Eu1 O3 2.442(5) .
Eu1 O4 2.496(5) .
Eu1 O6 2.510(5) .
Eu1 N1 2.529(6) .
Eu1 N2 2.587(6) .
Br1 C21 1.880(8) .
Br2 C24 1.878(7) .
C1 N1 1.389(9) .
C1 C2 1.418(10) .
C1 C9 1.452(10) .
C2 C3 1.379(11) .
C2 C6 1.409(10) .
C3 C4 1.416(11) .
C3 H3 0.9300 .
C4 C5 1.379(11) .
C4 H4 0.9300 .
C5 N1 1.317(10) .
C5 H5 0.9300 .
C6 C7 1.369(10) .
C6 N4 1.392(10) .
C7 N3 1.372(9) .
C7 C8 1.428(10) .
C8 C9 1.392(9) .
C8 C10 1.414(11) .
C9 N2 1.380(9) .
C10 C11 1.400(11) .
C10 H10 0.9300 .
C11 C12 1.341(10) .
C11 H11 0.9300 .
C12 N2 1.313(9) .
C12 H12 0.9300 .
C13 N4 1.310(10) .
C13 N3 1.363(10) .
C13 C14 1.465(10) 4_776
C14 C19 1.378(11) .
C14 C15 1.381(11) .
C14 C13 1.465(10) 4_475
C15 C16 1.384(11) .
C15 H15 0.9300 .
C16 C17 1.380(12) .
C16 H16 0.9300 .
C17 C18 1.388(11) .
C17 C20 1.481(10) .
C18 C19 1.362(10) .
C18 H18 0.9300 .
C19 H19 0.9300 .
C20 O5 1.239(9) .
C20 O6 1.269(9) .
C21 C26 1.390(10) .
C21 C22 1.410(10) .
C22 C23 1.392(10) .
C22 C28 1.488(10) 3_576
C23 C24 1.380(10) .
C23 H23 0.9300 .
C24 C25 1.396(10) .
C25 C26 1.379(10) .
C25 C27 1.527(9) .
C26 H26 0.9300 .
C27 O2 1.228(9) .
C27 O1 1.240(9) .
C28 O3 1.262(9) .
C28 O4 1.283(9) .
C28 C22 1.488(10) 3_576
N3 H3A 0.8600 .
O2 Eu1 2.343(5) 3_575

loop_
_geom_hbond_atom_site_label_D
_geom_hbond_atom_site_label_H
_geom_hbond_atom_site_label_A
_geom_hbond_distance_DH
_geom_hbond_distance_HA
_geom_hbond_distance_DA
_geom_hbond_angle_DHA
_geom_hbond_site_symmetry_A
N3 H3A O4 0.86 2.00 2.843(8) 164.9 1_655

loop_
_geom_torsion_atom_site_label_1
_geom_torsion_atom_site_label_2
_geom_torsion_atom_site_label_3
_geom_torsion_atom_site_label_4
_geom_torsion
_geom_torsion_site_symmetry_1
_geom_torsion_site_symmetry_4
N1 C1 C2 C3 6.0(13) . .
C9 C1 C2 C3 -175.4(8) . .
N1 C1 C2 C6 -176.9(7) . .
C9 C1 C2 C6 1.8(11) . .
C6 C2 C3 C4 178.8(8) . .
C1 C2 C3 C4 -4.3(14) . .
C2 C3 C4 C5 3.4(15) . .
C3 C4 C5 N1 -4.5(17) . .
C3 C2 C6 C7 176.0(9) . .
C1 C2 C6 C7 -1.0(13) . .
C3 C2 C6 N4 0.3(15) . .
C1 C2 C6 N4 -176.7(8) . .
N4 C6 C7 N3 -0.6(10) . .
C2 C6 C7 N3 -176.9(7) . .
N4 C6 C7 C8 176.2(7) . .
C2 C6 C7 C8 -0.1(13) . .
C6 C7 C8 C9 0.4(12) . .
N3 C7 C8 C9 176.3(8) . .
C6 C7 C8 C10 -174.8(8) . .
N3 C7 C8 C10 1.1(14) . .
C10 C8 C9 N2 -2.3(11) . .
C7 C8 C9 N2 -177.8(7) . .
C10 C8 C9 C1 175.9(7) . .
C7 C8 C9 C1 0.4(11) . .
N1 C1 C9 N2 -4.6(10) . .
C2 C1 C9 N2 176.8(7) . .
N1 C1 C9 C8 177.1(7) . .
C2 C1 C9 C8 -1.5(12) . .
C9 C8 C10 C11 2.2(12) . .
C7 C8 C10 C11 177.2(8) . .
C8 C10 C11 C12 -1.6(13) . .
C10 C11 C12 N2 1.3(14) . .
C19 C14 C15 C16 -3.0(15) . .
C13 C14 C15 C16 178.2(9) 4_475 .
C14 C15 C16 C17 1.4(15) . .
C15 C16 C17 C18 1.2(15) . .
C15 C16 C17 C20 -179.8(8) . .
C16 C17 C18 C19 -2.1(14) . .
C20 C17 C18 C19 178.9(9) . .
C17 C18 C19 C14 0.5(15) . .
C15 C14 C19 C18 2.1(15) . .
C13 C14 C19 C18 -179.1(8) 4_475 .
C16 C17 C20 O5 5.6(12) . .
C18 C17 C20 O5 -175.4(8) . .
C16 C17 C20 O6 -173.4(9) . .
C18 C17 C20 O6 5.6(12) . .
C26 C21 C22 C23 0.7(12) . .
Br1 C21 C22 C23 -177.1(6) . .
C26 C21 C22 C28 -178.6(7) . 3_576
Br1 C21 C22 C28 3.6(11) . 3_576
C21 C22 C23 C24 1.1(12) . .
C28 C22 C23 C24 -179.6(7) 3_576 .
C22 C23 C24 C25 -2.6(12) . .
C22 C23 C24 Br2 -179.3(6) . .
C23 C24 C25 C26 2.2(11) . .
Br2 C24 C25 C26 178.8(6) . .
C23 C24 C25 C27 178.0(7) . .
Br2 C24 C25 C27 -5.4(10) . .
C24 C25 C26 C21 -0.4(11) . .
C27 C25 C26 C21 -176.2(7) . .
C22 C21 C26 C25 -1.1(12) . .
Br1 C21 C26 C25 177.0(6) . .
C26 C25 C27 O2 99.6(9) . .
C24 C25 C27 O2 -76.2(9) . .
C26 C25 C27 O1 -75.7(9) . .
C24 C25 C27 O1 108.5(8) . .
C4 C5 N1 C1 6.0(15) . .
C4 C5 N1 Eu1 -167.1(8) . .
C2 C1 N1 C5 -6.6(12) . .
C9 C1 N1 C5 174.8(8) . .
C2 C1 N1 Eu1 166.9(6) . .
C9 C1 N1 Eu1 -11.7(9) . .
O1 Eu1 N1 C5 155.5(7) . .
O2 Eu1 N1 C5 -99.2(7) 3_575 .
O5 Eu1 N1 C5 -13.0(7) . .
O3 Eu1 N1 C5 114.9(8) . .
O4 Eu1 N1 C5 64.9(8) . .
O6 Eu1 N1 C5 -15.0(8) . .
N2 Eu1 N1 C5 -172.6(8) . .
O1 Eu1 N1 C1 -17.5(8) . .
O2 Eu1 N1 C1 87.8(5) 3_575 .
O5 Eu1 N1 C1 174.0(6) . .
O3 Eu1 N1 C1 -58.1(5) . .
O4 Eu1 N1 C1 -108.1(5) . .
O6 Eu1 N1 C1 172.0(5) . .
N2 Eu1 N1 C1 14.4(5) . .
C11 C12 N2 C9 -1.3(12) . .
C11 C12 N2 Eu1 163.2(7) . .
C8 C9 N2 C12 1.8(11) . .
C1 C9 N2 C12 -176.5(7) . .
C8 C9 N2 Eu1 -163.6(5) . .
C1 C9 N2 Eu1 18.1(8) . .
O1 Eu1 N2 C12 -17.1(6) . .
O2 Eu1 N2 C12 70.6(6) 3_575 .
O5 Eu1 N2 C12 150.7(6) . .
O3 Eu1 N2 C12 -95.4(6) . .
O4 Eu1 N2 C12 -99.2(6) . .
O6 Eu1 N2 C12 51.4(9) . .
N1 Eu1 N2 C12 178.5(7) . .
O1 Eu1 N2 C9 147.5(5) . .
O2 Eu1 N2 C9 -124.8(5) 3_575 .
O5 Eu1 N2 C9 -44.7(6) . .
O3 Eu1 N2 C9 69.2(5) . .
O4 Eu1 N2 C9 65.4(5) . .
O6 Eu1 N2 C9 -144.0(5) . .
N1 Eu1 N2 C9 -16.9(5) . .
N4 C13 N3 C7 0.4(10) . .
C14 C13 N3 C7 179.2(8) 4_776 .
C6 C7 N3 C13 0.1(9) . .
C8 C7 N3 C13 -176.3(8) . .
N3 C13 N4 C6 -0.7(10) . .
C14 C13 N4 C6 -179.6(8) 4_776 .
C7 C6 N4 C13 0.8(10) . .
C2 C6 N4 C13 176.9(9) . .
O2 C27 O1 Eu1 116.6(13) . .
C25 C27 O1 Eu1 -68.5(17) . .
O2 Eu1 O1 C27 -119.7(15) 3_575 .
O5 Eu1 O1 C27 153.4(14) . .
O3 Eu1 O1 C27 29.9(15) . .
O4 Eu1 O1 C27 83.5(15) . .
O6 Eu1 O1 C27 161.8(15) . .
N1 Eu1 O1 C27 -10.6(17) . .
N2 Eu1 O1 C27 -39.3(15) . .
O1 C27 O2 Eu1 3.3(13) . 3_575
C25 C27 O2 Eu1 -171.5(5) . 3_575
O4 C28 O3 Eu1 6.5(8) . .
C22 C28 O3 Eu1 -171.1(6) 3_576 .
O1 Eu1 O3 C28 87.6(5) . .
O2 Eu1 O3 C28 154.6(5) 3_575 .
O5 Eu1 O3 C28 -49.9(5) . .
O4 Eu1 O3 C28 -3.6(4) . .
O6 Eu1 O3 C28 16.0(6) . .
N1 Eu1 O3 C28 -112.0(5) . .
N2 Eu1 O3 C28 -179.6(5) . .
O3 C28 O4 Eu1 -6.4(7) . .
C22 C28 O4 Eu1 171.3(6) 3_576 .
O1 Eu1 O4 C28 -76.6(4) . .
O2 Eu1 O4 C28 -147.2(5) 3_575 .
O5 Eu1 O4 C28 144.7(4) . .
O3 Eu1 O4 C28 3.5(4) . .
O6 Eu1 O4 C28 -161.0(4) . .
N1 Eu1 O4 C28 72.8(4) . .
N2 Eu1 O4 C28 7.9(5) . .
O6 C20 O5 Eu1 1.8(8) . .
C17 C20 O5 Eu1 -177.2(6) . .
O1 Eu1 O5 C20 9.4(6) . .
O2 Eu1 O5 C20 -76.6(5) 3_575 .
O3 Eu1 O5 C20 116.6(5) . .
O4 Eu1 O5 C20 80.6(5) . .
O6 Eu1 O5 C20 -1.0(5) . .
N1 Eu1 O5 C20 -179.0(5) . .
N2 Eu1 O5 C20 -152.8(4) . .
O5 C20 O6 Eu1 -1.7(8) . .
C17 C20 O6 Eu1 177.3(6) . .
O1 Eu1 O6 C20 -171.9(5) . .
O2 Eu1 O6 C20 99.4(5) 3_575 .
O5 Eu1 O6 C20 0.9(4) . .
O3 Eu1 O6 C20 -102.4(5) . .
O4 Eu1 O6 C20 -86.4(5) . .
N1 Eu1 O6 C20 3.3(6) . .
N2 Eu1 O6 C20 118.7(6) . .
